data_7712324
loop_
_publ_author_name
'Chuprin, Alexander S.'
'Pavlov, Alexander A.'
'Vologzhanina, Anna V. V.'
'Dorovatovskii, Pavel'
'Makarenkov, Anton V.'
'Ol'shevskaya, Valentina Antonovna'
'Dudkin, Semyon V.'
'Voloshin, Yan Z.'

_publ_section_title
;
 Multistep synthesis and X-ray structure of the carboxyl-terminated hybrid
 iron(II) phthalocyaninatoclathrochelates and their postsynthetic
 transformation into polytopic carboranyl-containing derivatives
;
_journal_name_full 'Dalton Transactions'
_journal_paper_doi 10.1039/D3DT00076A
_journal_year 2023
_chemical_formula_moiety 'C57 H45 B Fe N14 O8 Zr, 2.5(C6 H6)'
_chemical_formula_sum 'C72 H60 B Fe N14 O8 Zr'
_chemical_formula_weight 1407.22
_space_group_crystal_system triclinic
_space_group_IT_number 2
_space_group_name_Hall '-P 1'
_space_group_name_H-M_alt 'P -1'
_atom_sites_solution_hydrogens geom
_audit_creation_date 2021-04-21
_audit_creation_method
;
Olex2 1.2
(compiled 2018.05.29 svn.r3508 for OlexSys, GUI svn.r5506)
;
_audit_update_record
;
2022-09-07 deposited with the CCDC.	2023-02-16 downloaded from the CCDC.
;
_cell_angle_alpha 90.70(3)
_cell_angle_beta 93.99(3)
_cell_angle_gamma 106.72(3)
_cell_formula_units_Z 2
_cell_length_a 12.236(3)
_cell_length_b 12.862(3)
_cell_length_c 23.178(5)
_cell_measurement_reflns_used 942
_cell_measurement_temperature 100
_cell_measurement_theta_max 27.092
_cell_measurement_theta_min 1.846
_cell_volume 3483.1(15)
_computing_molecular_graphics 'Olex2 (Dolomanov et al., 2009)'
_computing_publication_material 'Olex2 (Dolomanov et al., 2009)'
_computing_structure_refinement 'XL (Sheldrick, 2008)'
_computing_structure_solution 'ShelXT (Sheldrick, 2015)'
_diffrn_ambient_temperature 100
_diffrn_measured_fraction_theta_full 0.997
_diffrn_measured_fraction_theta_max 0.996
_diffrn_measurement_device_type 'Rayonix CCD'
_diffrn_measurement_method '\w scans'
_diffrn_radiation_type synchrotron
_diffrn_radiation_wavelength 0.745
_diffrn_reflns_av_R_equivalents 0.0659
_diffrn_reflns_av_unetI/netI 0.0721
_diffrn_reflns_Laue_measured_fraction_full 0.997
_diffrn_reflns_Laue_measured_fraction_max 0.996
_diffrn_reflns_limit_h_max 16
_diffrn_reflns_limit_h_min -16
_diffrn_reflns_limit_k_max 17
_diffrn_reflns_limit_k_min -17
_diffrn_reflns_limit_l_max 32
_diffrn_reflns_limit_l_min -31
_diffrn_reflns_number 52706
_diffrn_reflns_point_group_measured_fraction_full 0.997
_diffrn_reflns_point_group_measured_fraction_max 0.996
_diffrn_reflns_theta_full 26.551
_diffrn_reflns_theta_max 31.012
_diffrn_reflns_theta_min 1.734
_exptl_absorpt_coefficient_mu 0.478
_exptl_absorpt_correction_T_max 0.093
_exptl_absorpt_correction_T_min 0.041
_exptl_absorpt_correction_type multi-scan
_exptl_absorpt_process_details 'XDS (Kabsch, 2010)'
_exptl_crystal_colour green
_exptl_crystal_colour_primary green
_exptl_crystal_density_diffrn 1.342
_exptl_crystal_description plate
_exptl_crystal_F_000 1450
_exptl_crystal_recrystallization_method 'Re-crystallisation from solvent: benzene -- iso-octane'
_exptl_crystal_size_max 0.12
_exptl_crystal_size_mid 0.07
_exptl_crystal_size_min 0.01
_refine_diff_density_max 1.317
_refine_diff_density_min -1.677
_refine_diff_density_rms 0.112
_refine_ls_extinction_coef 0.0046(3)
_refine_ls_extinction_expression Fc^*^=kFc[1+0.001xFc^2^\l^3^/sin(2\q)]^-1/4^
_refine_ls_extinction_method SHELXL
_refine_ls_goodness_of_fit_ref 1.058
_refine_ls_hydrogen_treatment constr
_refine_ls_matrix_type full
_refine_ls_number_parameters 903
_refine_ls_number_reflns 19204
_refine_ls_number_restraints 42
_refine_ls_restrained_S_all 1.060
_refine_ls_R_factor_all 0.0950
_refine_ls_R_factor_gt 0.0595
_refine_ls_shift/su_max 0.002
_refine_ls_shift/su_mean 0.000
_refine_ls_structure_factor_coef Fsqd
_refine_ls_weighting_details 'w=1/[\s^2^(Fo^2^)+(0.0400P)^2^+8.0000P] where P=(Fo^2^+2Fc^2^)/3'
_refine_ls_weighting_scheme calc
_refine_ls_wR_factor_gt 0.1306
_refine_ls_wR_factor_ref 0.1470
_reflns_Friedel_coverage 0.000
_reflns_number_gt 13159
_reflns_number_total 19204
_reflns_threshold_expression 'I > 2\s(I)'
_cod_data_source_file d3dt00076a2.cif
_cod_data_source_block ac68
_cod_original_cell_volume 3483.1(13)
_cod_database_code 7712324
_shelxl_version_number 2014-3
_shelx_space_group_comment
;
The symmetry employed for this shelxl refinement is uniquely defined
by the following loop, which should always be used as a source of
symmetry information in preference to the above space-group names.
They are only intended as comments.
;
_shelx_estimated_absorpt_t_max 0.995
_shelx_estimated_absorpt_t_min 0.945
_olex2_refinement_description
;
1. Fixed Uiso
 At 1.2 times of:
  All C(H) groups, All C(H,H) groups
 At 1.5 times of:
  All O(H) groups
2. Uiso/Uaniso restraints and constraints
Uanis(C16S) \\sim Ueq: with sigma of 0.005 and sigma for terminal atoms of 0.005
3. Rigid body (RIGU) restrains
 C18S, C13S, C17S, C16S, C14S, C15S
 with sigma for 1-2 distances of 0.004 and sigma for 1-3 distances of 0.004
4. Others
 Fixed Sof: C14S(0.5) H14S(0.5) C15S(0.5) H15S(0.5) C18S(0.5) H18S(0.5)
 C13S(0.5) H13S(0.5) C17S(0.5) H17S(0.5) C16S(0.5) H16S(0.5)
5.a Secondary CH2 refined with riding coordinates:
 C6(H6A,H6B), C9(H9A,H9B), C12(H12A,H12B), C15(H15A,H15B), C3(H3A,H3B),
 C16(H16A,H16B), C11(H11A,H11B), C10(H10A,H10B), C18(H18A,H18B), C4(H4A,H4B),
 C17(H17A,H17B), C5(H5A,H5B)
5.b Aromatic/amide H refined with riding coordinates:
 C23(H23), C5S(H5S), C22(H22), C45(H45), C32(H32), C12S(H12S), C47(H47),
 C21(H21), C2S(H2S), C56(H56), C10S(H10S), C38(H38), C55(H55), C48(H48),
 C40(H40), C52(H52), C37(H37), C1S(H1S), C24(H24), C7S(H7S), C29(H29), C39(H39),
  C8S(H8S), C30(H30), C9S(H9S), C53(H53), C46(H46), C31(H31), C11S(H11S),
 C3S(H3S), C6S(H6S), C4S(H4S), C14S(H14S), C15S(H15S), C18S(H18S), C13S(H13S),
 C17S(H17S), C16S(H16S)
5.c Idealised tetrahedral OH refined as rotating group:
 O8(H8)
;
_olex2_submission_special_instructions 'No special instructions were received'

loop_
_space_group_symop_operation_xyz
'x, y, z'
'-x, -y, -z'

loop_
_atom_site_label
_atom_site_type_symbol
_atom_site_fract_x
_atom_site_fract_y
_atom_site_fract_z
_atom_site_U_iso_or_equiv
_atom_site_adp_type
_atom_site_occupancy
_atom_site_site_symmetry_order
_atom_site_calc_flag
_atom_site_refinement_flags_posn
_atom_site_refinement_flags_adp
_atom_site_refinement_flags_occupancy
_atom_site_disorder_assembly
_atom_site_disorder_group
Zr1 Zr 0.48422(3) 0.09668(2) 0.85799(2) 0.01810(8) Uani 1 1 d . . . . .
Fe1 Fe 0.59708(4) 0.32629(3) 0.75668(2) 0.01806(10) Uani 1 1 d . . . . .
O4 O 0.5844(2) 0.25582(17) 0.87631(10) 0.0222(5) Uani 1 1 d . . . . .
O2 O 0.5903(2) 0.10494(17) 0.78976(10) 0.0216(5) Uani 1 1 d . . . . .
O3 O 0.78631(19) 0.49499(18) 0.71700(11) 0.0233(5) Uani 1 1 d . . . . .
N1 N 0.6125(2) 0.3162(2) 0.67554(12) 0.0217(5) Uani 1 1 d . . . . .
O1 O 0.6376(2) 0.40558(18) 0.64096(10) 0.0242(5) Uani 1 1 d . . . . .
O5 O 0.6003(2) 0.53475(17) 0.71024(11) 0.0226(5) Uani 1 1 d . . . . .
N3 N 0.7465(2) 0.4257(2) 0.76092(12) 0.0212(5) Uani 1 1 d . . . . .
N4 N 0.6429(2) 0.3232(2) 0.83708(12) 0.0209(5) Uani 1 1 d . . . . .
N11 N 0.3313(2) 0.0985(2) 0.90620(12) 0.0209(5) Uani 1 1 d . . . . .
N6 N 0.4414(2) 0.2692(2) 0.77487(12) 0.0199(5) Uani 1 1 d . . . . .
N8 N 0.7085(2) 0.0319(2) 0.94390(13) 0.0222(5) Uani 1 1 d . . . . .
N9 N 0.5456(2) 0.1021(2) 0.95252(12) 0.0206(5) Uani 1 1 d . . . . .
C27 C 0.6516(3) 0.0906(2) 0.96985(14) 0.0211(6) Uani 1 1 d . . . . .
O8 O 0.9807(3) 0.8572(2) 0.49851(13) 0.0382(7) Uani 1 1 d . . . . .
H8 H 1.0076 0.9148 0.4811 0.057 Uiso 1 1 calc GR . . . .
N2 N 0.6032(2) 0.1788(2) 0.74744(12) 0.0204(5) Uani 1 1 d . . . . .
N14 N 0.4575(2) -0.1596(2) 0.78564(12) 0.0211(5) Uani 1 1 d . . . . .
N7 N 0.5601(2) -0.0426(2) 0.86712(12) 0.0205(5) Uani 1 1 d . . . . .
N12 N 0.1746(2) 0.0076(2) 0.83608(12) 0.0219(5) Uani 1 1 d . . . . .
O6 O 0.39486(19) 0.17089(17) 0.79714(10) 0.0207(5) Uani 1 1 d . . . . .
C2 C 0.6055(3) 0.1416(3) 0.69478(14) 0.0212(6) Uani 1 1 d . . . . .
O7 O 0.9251(3) 0.9698(2) 0.55668(13) 0.0365(6) Uani 1 1 d . . . . .
N13 N 0.3449(2) -0.0467(2) 0.81896(12) 0.0209(5) Uani 1 1 d . . . . .
C20 C 0.6441(3) -0.1633(3) 0.82751(15) 0.0219(6) Uani 1 1 d . . . . .
C23 C 0.8529(3) -0.2011(3) 0.85157(17) 0.0307(8) Uani 1 1 d . . . . .
H23 H 0.9254 -0.2137 0.8586 0.037 Uiso 1 1 calc R . . . .
C5S C 0.8836(5) 0.1810(6) 0.7445(3) 0.0693(19) Uani 1 1 d . . . . .
H5S H 0.8375 0.1832 0.7756 0.083 Uiso 1 1 calc R . . . .
C25 C 0.7199(3) -0.1044(3) 0.87204(15) 0.0217(6) Uani 1 1 d . . . . .
C6 C 0.6435(3) 0.2085(3) 0.59184(16) 0.0301(8) Uani 1 1 d . . . . .
H6A H 0.7267 0.2376 0.5878 0.036 Uiso 1 1 calc R . . . .
H6B H 0.6034 0.2480 0.5655 0.036 Uiso 1 1 calc R . . . .
C26 C 0.6635(3) -0.0316(2) 0.89762(15) 0.0210(6) Uani 1 1 d . . . . .
C13 C 0.4338(3) 0.4376(3) 0.74714(15) 0.0223(6) Uani 1 1 d . . . . .
C19 C 0.5457(3) -0.1219(2) 0.82441(14) 0.0205(6) Uani 1 1 d . . . . .
C9 C 0.8037(3) 0.3662(3) 0.91256(17) 0.0299(8) Uani 1 1 d . . . . .
H9A H 0.8167 0.2940 0.9156 0.036 Uiso 1 1 calc R . . . .
H9B H 0.7512 0.3727 0.9422 0.036 Uiso 1 1 calc R . . . .
C22 C 0.7756(3) -0.2623(3) 0.80812(17) 0.0301(8) Uani 1 1 d . . . . .
H22 H 0.7959 -0.3166 0.7868 0.036 Uiso 1 1 calc R . . . .
C44 C 0.1769(3) -0.1317(3) 0.76445(15) 0.0228(6) Uani 1 1 d . . . . .
C45 C 0.0644(3) -0.1697(3) 0.74049(16) 0.0253(7) Uani 1 1 d . . . . .
H45 H 0.0071 -0.1388 0.7518 0.030 Uiso 1 1 calc R . . . .
C12 C 0.9299(3) 0.5118(3) 0.82014(18) 0.0296(8) Uani 1 1 d . . . . .
H12A H 0.9299 0.5874 0.8286 0.036 Uiso 1 1 calc R . . . .
H12B H 0.9722 0.5112 0.7853 0.036 Uiso 1 1 calc R . . . .
C50 C 0.3640(3) -0.1258(3) 0.78461(15) 0.0217(6) Uani 1 1 d . . . . .
C36 C 0.2286(3) 0.1872(3) 0.95922(15) 0.0235(6) Uani 1 1 d . . . . .
C32 C 0.6314(3) 0.2754(3) 1.08534(15) 0.0238(6) Uani 1 1 d . . . . .
H32 H 0.5749 0.3085 1.0953 0.029 Uiso 1 1 calc R . . . .
C42 C 0.2212(3) 0.0742(3) 0.88104(15) 0.0213(6) Uani 1 1 d . . . . .
C12S C 0.2556(4) 0.0070(4) 0.5618(2) 0.0386(9) Uani 1 1 d . . . . .
H12S H 0.2256 -0.0591 0.5397 0.046 Uiso 1 1 calc R . . . .
C47 C 0.1243(3) -0.2990(3) 0.68192(16) 0.0291(7) Uani 1 1 d . . . . .
H47 H 0.1049 -0.3554 0.6529 0.035 Uiso 1 1 calc R . . . .
C51 C 0.7433(3) 0.6048(3) 0.63602(15) 0.0237(7) Uani 1 1 d . . . . .
C21 C 0.6693(3) -0.2452(3) 0.79534(15) 0.0251(7) Uani 1 1 d . . . . .
H21 H 0.6162 -0.2873 0.7661 0.030 Uiso 1 1 calc R . . . .
C2S C 1.0201(4) 0.1763(4) 0.6546(2) 0.0458(11) Uani 1 1 d . . . . .
H2S H 1.0672 0.1741 0.6240 0.055 Uiso 1 1 calc R . . . .
C56 C 0.7393(3) 0.7101(3) 0.64826(17) 0.0270(7) Uani 1 1 d . . . . .
H56 H 0.6951 0.7221 0.6784 0.032 Uiso 1 1 calc R . . . .
C10S C 0.2973(4) 0.1033(4) 0.6539(2) 0.0434(10) Uani 1 1 d . . . . .
H10S H 0.2972 0.1034 0.6949 0.052 Uiso 1 1 calc R . . . .
C38 C 0.0780(3) 0.2504(3) 0.99151(18) 0.0322(8) Uani 1 1 d . . . . .
H38 H 0.0499 0.2916 1.0180 0.039 Uiso 1 1 calc R . . . .
C43 C 0.2319(3) -0.0494(2) 0.80873(15) 0.0213(6) Uani 1 1 d . . . . .
C55 C 0.7987(3) 0.7979(3) 0.61737(16) 0.0262(7) Uani 1 1 d . . . . .
H55 H 0.7953 0.8689 0.6268 0.031 Uiso 1 1 calc R . . . .
C8 C 0.7495(3) 0.3751(3) 0.85396(15) 0.0227(6) Uani 1 1 d . . . . .
C41 C 0.1547(3) 0.1293(3) 0.91315(15) 0.0228(6) Uani 1 1 d . . . . .
C48 C 0.2365(3) -0.2622(3) 0.70622(16) 0.0263(7) Uani 1 1 d . . . . .
H48 H 0.2939 -0.2929 0.6948 0.032 Uiso 1 1 calc R . . . .
C40 C 0.0418(3) 0.1311(3) 0.90571(16) 0.0258(7) Uani 1 1 d . . . . .
H40 H -0.0079 0.0924 0.8743 0.031 Uiso 1 1 calc R . . . .
C52 C 0.8065(3) 0.5901(3) 0.59028(16) 0.0293(8) Uani 1 1 d . . . . .
H52 H 0.8096 0.5190 0.5806 0.035 Uiso 1 1 calc R . . . .
C15 C 0.2564(3) 0.3062(3) 0.78870(18) 0.0292(8) Uani 1 1 d . . . . .
H15A H 0.2546 0.2852 0.8296 0.035 Uiso 1 1 calc R . . . .
H15B H 0.2090 0.2432 0.7646 0.035 Uiso 1 1 calc R . . . .
C37 C 0.1917(3) 0.2498(3) 0.99876(16) 0.0275(7) Uani 1 1 d . . . . .
H37 H 0.2421 0.2904 1.0294 0.033 Uiso 1 1 calc R . . . .
C1S C 0.9984(4) 0.0942(4) 0.6939(2) 0.0495(11) Uani 1 1 d . . . . .
H1S H 1.0306 0.0357 0.6901 0.059 Uiso 1 1 calc R . . . .
C24 C 0.8265(3) -0.1223(3) 0.88487(16) 0.0261(7) Uani 1 1 d . . . . .
H24 H 0.8785 -0.0822 0.9151 0.031 Uiso 1 1 calc R . . . .
C7S C 0.3018(4) 0.1029(4) 0.53436(19) 0.0404(9) Uani 1 1 d . . . . .
H7S H 0.3038 0.1028 0.4935 0.048 Uiso 1 1 calc R . . . .
C29 C 0.8000(3) 0.1739(3) 1.05657(15) 0.0245(7) Uani 1 1 d . . . . .
H29 H 0.8556 0.1390 1.0475 0.029 Uiso 1 1 calc R . . . .
C3 C 0.5980(3) 0.0270(3) 0.67860(16) 0.0269(7) Uani 1 1 d . . . . .
H3A H 0.5174 -0.0183 0.6782 0.032 Uiso 1 1 calc R . . . .
H3B H 0.6439 -0.0015 0.7078 0.032 Uiso 1 1 calc R . . . .
C33 C 0.6139(3) 0.2049(3) 1.03701(14) 0.0219(6) Uani 1 1 d . . . . .
C39 C 0.0043(3) 0.1914(3) 0.94579(18) 0.0320(8) Uani 1 1 d . . . . .
H39 H -0.0731 0.1927 0.9422 0.038 Uiso 1 1 calc R . . . .
C16 C 0.2065(3) 0.4018(3) 0.7810(2) 0.0402(10) Uani 1 1 d . . . . .
H16A H 0.1219 0.3748 0.7797 0.048 Uiso 1 1 calc R . . . .
H16B H 0.2333 0.4532 0.8146 0.048 Uiso 1 1 calc R . . . .
C8S C 0.3451(4) 0.1990(4) 0.5666(2) 0.0412(10) Uani 1 1 d . . . . .
H8S H 0.3773 0.2650 0.5479 0.049 Uiso 1 1 calc R . . . .
C14 C 0.3769(3) 0.3354(3) 0.77178(15) 0.0218(6) Uani 1 1 d . . . . .
C28 C 0.6974(3) 0.1557(3) 1.02264(14) 0.0214(6) Uani 1 1 d . . . . .
C11 C 0.9885(3) 0.4690(3) 0.87201(19) 0.0352(9) Uani 1 1 d . . . . .
H11A H 0.9996 0.3984 0.8608 0.042 Uiso 1 1 calc R . . . .
H11B H 1.0648 0.5207 0.8825 0.042 Uiso 1 1 calc R . . . .
C35 C 0.3372(3) 0.1641(3) 0.95460(16) 0.0228(6) Uani 1 1 d . . . . .
C7 C 0.8088(3) 0.4396(3) 0.80950(15) 0.0235(6) Uani 1 1 d . . . . .
C10 C 0.9175(3) 0.4545(3) 0.92424(19) 0.0376(9) Uani 1 1 d . . . . .
H10A H 0.9026 0.5240 0.9341 0.045 Uiso 1 1 calc R . . . .
H10B H 0.9612 0.4349 0.9578 0.045 Uiso 1 1 calc R . . . .
N10 N 0.4254(2) 0.2000(2) 0.99406(12) 0.0218(5) Uani 1 1 d . . . . .
C1 C 0.6188(3) 0.2259(3) 0.65271(15) 0.0233(6) Uani 1 1 d . . . . .
C30 C 0.8178(3) 0.2448(3) 1.10400(16) 0.0258(7) Uani 1 1 d . . . . .
H30 H 0.8878 0.2601 1.1275 0.031 Uiso 1 1 calc R . . . .
C9S C 0.3413(4) 0.1987(4) 0.6262(2) 0.0425(10) Uani 1 1 d . . . . .
H9S H 0.3694 0.2651 0.6481 0.051 Uiso 1 1 calc R . . . .
C18 C 0.3702(3) 0.5170(3) 0.72883(19) 0.0317(8) Uani 1 1 d . . . . .
H18A H 0.3925 0.5447 0.6904 0.038 Uiso 1 1 calc R . . . .
H18B H 0.3899 0.5794 0.7569 0.038 Uiso 1 1 calc R . . . .
C53 C 0.8652(3) 0.6771(3) 0.55848(17) 0.0316(8) Uani 1 1 d . . . . .
H53 H 0.9067 0.6651 0.5271 0.038 Uiso 1 1 calc R . . . .
C57 C 0.9260(3) 0.8769(3) 0.54144(16) 0.0299(8) Uani 1 1 d . . . . .
C46 C 0.0394(3) -0.2547(3) 0.69943(17) 0.0302(8) Uani 1 1 d . . . . .
H46 H -0.0369 -0.2832 0.6829 0.036 Uiso 1 1 calc R . . . .
C4 C 0.6421(5) 0.0200(3) 0.61917(19) 0.0465(11) Uani 1 1 d . . . . .
H4A H 0.7268 0.0427 0.6233 0.056 Uiso 1 1 calc R . . . .
H4B H 0.6164 -0.0568 0.6050 0.056 Uiso 1 1 calc R . . . .
N5 N 0.5403(2) 0.4467(2) 0.74027(12) 0.0212(5) Uani 1 1 d . . . . .
C49 C 0.2611(3) -0.1784(3) 0.74799(15) 0.0232(6) Uani 1 1 d . . . . .
C17 C 0.2415(3) 0.4607(3) 0.7259(2) 0.0438(11) Uani 1 1 d . . . . .
H17A H 0.1996 0.5155 0.7196 0.053 Uiso 1 1 calc R . . . .
H17B H 0.2202 0.4080 0.6926 0.053 Uiso 1 1 calc R . . . .
C31 C 0.7347(3) 0.2947(3) 1.11819(15) 0.0252(7) Uani 1 1 d . . . . .
H31 H 0.7497 0.3429 1.1511 0.030 Uiso 1 1 calc R . . . .
C11S C 0.2532(4) 0.0072(4) 0.6215(2) 0.0411(10) Uani 1 1 d . . . . .
H11S H 0.2213 -0.0587 0.6403 0.049 Uiso 1 1 calc R . . . .
C3S C 0.9734(4) 0.2619(4) 0.6598(3) 0.0567(14) Uani 1 1 d . . . . .
H3S H 0.9882 0.3189 0.6332 0.068 Uiso 1 1 calc R . . . .
C6S C 0.9300(4) 0.0969(5) 0.7387(2) 0.0595(14) Uani 1 1 d . . . . .
H6S H 0.9152 0.0401 0.7655 0.071 Uiso 1 1 calc R . . . .
B1 B 0.6889(3) 0.5068(3) 0.67659(17) 0.0234(7) Uani 1 1 d . . . . .
C54 C 0.8624(3) 0.7816(3) 0.57306(16) 0.0272(7) Uani 1 1 d . . . . .
C4S C 0.9039(5) 0.2623(6) 0.7054(3) 0.071(2) Uani 1 1 d . . . . .
H4S H 0.8702 0.3198 0.7092 0.085 Uiso 1 1 calc R . . . .
C34 C 0.5201(3) 0.1698(2) 0.99278(15) 0.0216(6) Uani 1 1 d . . . . .
C14S C 0.2345(7) 0.5670(7) 0.5535(3) 0.0335(16) Uani 0.5 1 d . U P . .
H14S H 0.1551 0.5295 0.5484 0.040 Uiso 0.5 1 calc R . P . .
C15S C 0.2692(6) 0.6786(6) 0.5542(3) 0.0275(13) Uani 0.5 1 d . U P . .
H15S H 0.2145 0.7178 0.5489 0.033 Uiso 0.5 1 calc R . P . .
C18S C 0.4297(8) 0.5705(10) 0.5670(3) 0.052(2) Uani 0.5 1 d . U P . .
H18S H 0.4874 0.5345 0.5704 0.062 Uiso 0.5 1 calc R . P . .
C13S C 0.3127(8) 0.5080(8) 0.5601(4) 0.045(2) Uani 0.5 1 d . U P . .
H13S H 0.2898 0.4309 0.5600 0.054 Uiso 0.5 1 calc R . P . .
C17S C 0.4591(8) 0.6770(9) 0.5688(3) 0.0478(19) Uani 0.5 1 d . U P . .
H17S H 0.5380 0.7159 0.5748 0.057 Uiso 0.5 1 calc R . P . .
C16S C 0.3835(7) 0.7326(8) 0.5627(3) 0.0400(17) Uani 0.5 1 d . U P . .
H16S H 0.4085 0.8097 0.5641 0.048 Uiso 0.5 1 calc R . P . .
C5 C 0.6038(5) 0.0874(4) 0.5751(2) 0.0511(12) Uani 1 1 d . . . . .
H5A H 0.5192 0.0632 0.5697 0.061 Uiso 1 1 calc R . . . .
H5B H 0.6339 0.0760 0.5377 0.061 Uiso 1 1 calc R . . . .

loop_
_atom_site_aniso_label
_atom_site_aniso_U_11
_atom_site_aniso_U_22
_atom_site_aniso_U_33
_atom_site_aniso_U_23
_atom_site_aniso_U_13
_atom_site_aniso_U_12
Zr1 0.01868(14) 0.01626(13) 0.01948(15) 0.00165(10) 0.00191(11) 0.00512(10)
Fe1 0.0185(2) 0.0161(2) 0.0190(2) 0.00142(16) 0.00155(17) 0.00408(16)
O4 0.0268(12) 0.0172(10) 0.0198(11) 0.0025(8) 0.0040(9) 0.0015(9)
O2 0.0264(12) 0.0187(10) 0.0205(11) 0.0046(8) 0.0072(9) 0.0066(9)
O3 0.0215(11) 0.0212(11) 0.0251(12) 0.0082(9) 0.0036(9) 0.0019(9)
N1 0.0236(13) 0.0191(12) 0.0216(14) 0.0046(10) 0.0031(11) 0.0045(10)
O1 0.0322(13) 0.0169(10) 0.0215(12) 0.0052(9) 0.0042(10) 0.0031(9)
O5 0.0238(11) 0.0163(10) 0.0263(12) 0.0075(9) 0.0043(9) 0.0028(9)
N3 0.0205(13) 0.0186(12) 0.0236(14) 0.0046(10) 0.0017(11) 0.0038(10)
N4 0.0239(13) 0.0188(12) 0.0197(13) 0.0016(10) 0.0044(11) 0.0048(10)
N11 0.0205(13) 0.0190(12) 0.0237(14) 0.0022(10) 0.0021(11) 0.0062(10)
N6 0.0184(12) 0.0177(12) 0.0217(13) 0.0013(10) 0.0011(10) 0.0025(10)
N8 0.0240(14) 0.0193(12) 0.0233(14) 0.0028(10) 0.0012(11) 0.0063(10)
N9 0.0218(13) 0.0188(12) 0.0212(13) 0.0022(10) 0.0021(10) 0.0059(10)
C27 0.0225(15) 0.0183(14) 0.0219(16) 0.0032(12) 0.0022(12) 0.0049(12)
O8 0.0503(17) 0.0274(13) 0.0334(15) 0.0090(11) 0.0170(13) 0.0021(12)
N2 0.0232(13) 0.0176(12) 0.0209(13) 0.0027(10) 0.0047(11) 0.0060(10)
N14 0.0229(13) 0.0196(12) 0.0208(13) 0.0025(10) 0.0023(11) 0.0062(10)
N7 0.0214(13) 0.0185(12) 0.0207(13) 0.0030(10) 0.0002(10) 0.0044(10)
N12 0.0231(13) 0.0209(12) 0.0224(14) 0.0025(10) 0.0027(11) 0.0071(10)
O6 0.0196(11) 0.0161(10) 0.0254(12) 0.0072(9) 0.0004(9) 0.0034(8)
C2 0.0238(15) 0.0197(14) 0.0206(15) -0.0001(12) 0.0029(12) 0.0067(12)
O7 0.0466(17) 0.0239(12) 0.0347(15) 0.0052(11) 0.0094(13) 0.0015(11)
N13 0.0205(13) 0.0165(12) 0.0252(14) 0.0015(10) 0.0009(11) 0.0048(10)
C20 0.0207(15) 0.0207(14) 0.0253(16) 0.0037(12) 0.0032(12) 0.0070(12)
C23 0.0268(17) 0.0343(19) 0.035(2) 0.0001(15) -0.0004(15) 0.0162(15)
C5S 0.040(3) 0.121(6) 0.049(3) -0.032(4) -0.004(2) 0.029(3)
C25 0.0198(15) 0.0211(14) 0.0251(16) 0.0012(12) 0.0027(12) 0.0071(12)
C6 0.042(2) 0.0280(17) 0.0217(17) 0.0004(13) 0.0069(15) 0.0106(15)
C26 0.0230(15) 0.0179(14) 0.0226(16) 0.0049(12) 0.0017(12) 0.0063(12)
C13 0.0192(15) 0.0195(14) 0.0277(17) 0.0023(12) 0.0004(12) 0.0050(12)
C19 0.0223(15) 0.0179(14) 0.0213(15) 0.0033(11) 0.0051(12) 0.0052(12)
C9 0.0284(18) 0.0282(17) 0.0281(18) 0.0038(14) -0.0073(14) 0.0021(14)
C22 0.0312(18) 0.0312(18) 0.033(2) -0.0004(15) 0.0042(15) 0.0164(15)
C44 0.0230(16) 0.0202(14) 0.0245(16) 0.0017(12) -0.0004(13) 0.0058(12)
C45 0.0241(16) 0.0254(16) 0.0259(17) 0.0031(13) -0.0003(13) 0.0069(13)
C12 0.0207(16) 0.0252(16) 0.038(2) 0.0081(15) -0.0033(14) -0.0009(13)
C50 0.0243(16) 0.0188(14) 0.0223(16) 0.0024(12) 0.0037(12) 0.0061(12)
C36 0.0231(16) 0.0222(15) 0.0262(17) 0.0032(12) 0.0031(13) 0.0078(12)
C32 0.0278(17) 0.0206(15) 0.0225(16) 0.0030(12) 0.0043(13) 0.0056(13)
C42 0.0217(15) 0.0192(14) 0.0237(16) 0.0034(12) 0.0030(12) 0.0066(12)
C12S 0.037(2) 0.040(2) 0.039(2) -0.0034(18) 0.0017(18) 0.0127(18)
C47 0.0325(19) 0.0269(17) 0.0274(18) -0.0033(14) -0.0045(15) 0.0095(14)
C51 0.0225(15) 0.0219(15) 0.0246(17) 0.0035(12) -0.0009(13) 0.0036(12)
C21 0.0244(16) 0.0276(16) 0.0247(17) 0.0004(13) 0.0031(13) 0.0095(13)
C2S 0.039(2) 0.050(3) 0.047(3) -0.013(2) -0.005(2) 0.014(2)
C56 0.0265(17) 0.0243(16) 0.0304(19) 0.0067(14) 0.0046(14) 0.0067(13)
C10S 0.036(2) 0.064(3) 0.031(2) -0.002(2) -0.0023(17) 0.015(2)
C38 0.0312(19) 0.0352(19) 0.034(2) -0.0035(15) 0.0074(16) 0.0148(15)
C43 0.0203(15) 0.0189(14) 0.0232(16) 0.0034(12) 0.0000(12) 0.0038(12)
C55 0.0277(17) 0.0224(15) 0.0286(18) 0.0074(13) 0.0062(14) 0.0063(13)
C8 0.0230(15) 0.0195(14) 0.0234(16) -0.0006(12) -0.0042(13) 0.0040(12)
C41 0.0214(15) 0.0216(15) 0.0261(17) 0.0036(12) 0.0039(13) 0.0069(12)
C48 0.0316(18) 0.0220(15) 0.0267(17) -0.0005(13) -0.0006(14) 0.0104(13)
C40 0.0225(16) 0.0252(16) 0.0305(18) 0.0008(13) 0.0022(13) 0.0083(13)
C52 0.038(2) 0.0195(15) 0.0280(18) 0.0001(13) 0.0093(15) 0.0028(14)
C15 0.0225(16) 0.0241(16) 0.043(2) 0.0089(15) 0.0066(15) 0.0082(13)
C37 0.0283(17) 0.0268(16) 0.0281(18) -0.0011(13) 0.0038(14) 0.0088(14)
C1S 0.047(3) 0.058(3) 0.048(3) -0.008(2) 0.002(2) 0.023(2)
C24 0.0251(16) 0.0258(16) 0.0281(18) 0.0009(13) -0.0008(14) 0.0091(13)
C7S 0.046(2) 0.052(2) 0.027(2) 0.0026(18) 0.0033(17) 0.019(2)
C29 0.0255(16) 0.0261(16) 0.0211(16) 0.0046(13) 0.0007(13) 0.0065(13)
C3 0.0348(19) 0.0203(15) 0.0265(17) -0.0008(13) 0.0042(14) 0.0089(14)
C33 0.0253(16) 0.0196(14) 0.0202(15) 0.0021(12) 0.0021(12) 0.0051(12)
C39 0.0269(18) 0.0339(19) 0.040(2) 0.0016(16) 0.0058(16) 0.0150(15)
C16 0.0247(18) 0.0312(19) 0.069(3) 0.0146(19) 0.0125(19) 0.0123(15)
C8S 0.039(2) 0.042(2) 0.045(3) 0.0029(19) 0.0015(19) 0.0158(18)
C14 0.0186(14) 0.0189(14) 0.0271(17) 0.0019(12) -0.0005(12) 0.0047(11)
C28 0.0245(16) 0.0204(14) 0.0186(15) 0.0032(11) 0.0009(12) 0.0054(12)
C11 0.0252(18) 0.0336(19) 0.040(2) 0.0058(16) -0.0074(16) -0.0005(15)
C35 0.0212(15) 0.0190(14) 0.0284(17) 0.0029(12) 0.0055(13) 0.0056(12)
C7 0.0229(16) 0.0202(14) 0.0263(17) 0.0015(12) -0.0016(13) 0.0052(12)
C10 0.033(2) 0.035(2) 0.035(2) 0.0036(17) -0.0080(16) -0.0020(16)
N10 0.0215(13) 0.0224(13) 0.0218(14) 0.0005(10) 0.0019(11) 0.0066(11)
C1 0.0270(16) 0.0216(15) 0.0210(16) 0.0015(12) 0.0041(13) 0.0062(13)
C30 0.0257(17) 0.0239(16) 0.0252(17) 0.0017(13) -0.0006(13) 0.0037(13)
C9S 0.033(2) 0.050(3) 0.042(2) -0.011(2) -0.0085(18) 0.0113(19)
C18 0.0261(17) 0.0259(17) 0.045(2) 0.0106(16) 0.0038(16) 0.0097(14)
C53 0.040(2) 0.0259(17) 0.0262(18) 0.0025(14) 0.0112(16) 0.0030(15)
C57 0.035(2) 0.0249(16) 0.0262(19) 0.0048(14) 0.0042(15) 0.0023(14)
C46 0.0257(17) 0.0309(18) 0.032(2) 0.0010(15) -0.0057(14) 0.0073(14)
C4 0.084(4) 0.032(2) 0.030(2) -0.0004(16) 0.014(2) 0.024(2)
N5 0.0225(13) 0.0165(12) 0.0227(14) 0.0011(10) 0.0019(11) 0.0028(10)
C49 0.0250(16) 0.0200(14) 0.0233(16) 0.0015(12) -0.0017(13) 0.0052(12)
C17 0.0257(19) 0.036(2) 0.072(3) 0.023(2) 0.003(2) 0.0124(16)
C31 0.0297(17) 0.0209(15) 0.0227(16) 0.0004(12) 0.0032(13) 0.0034(13)
C11S 0.038(2) 0.049(2) 0.038(2) 0.0093(19) 0.0054(18) 0.0154(19)
C3S 0.040(3) 0.049(3) 0.082(4) -0.009(3) -0.012(3) 0.017(2)
C6S 0.043(3) 0.091(4) 0.045(3) -0.003(3) -0.001(2) 0.022(3)
B1 0.0235(18) 0.0212(16) 0.0248(19) 0.0043(14) 0.0022(14) 0.0051(14)
C54 0.0284(17) 0.0242(16) 0.0251(17) 0.0068(13) 0.0026(14) 0.0010(13)
C4S 0.041(3) 0.084(4) 0.094(5) -0.046(4) -0.016(3) 0.034(3)
C34 0.0259(16) 0.0167(14) 0.0219(16) 0.0069(11) 0.0055(12) 0.0045(12)
C14S 0.028(3) 0.043(3) 0.027(4) -0.021(3) -0.007(3) 0.010(3)
C15S 0.030(3) 0.043(3) 0.010(3) -0.004(2) 0.003(2) 0.011(3)
C18S 0.043(4) 0.103(5) 0.015(3) -0.009(4) -0.017(3) 0.037(4)
C13S 0.050(4) 0.054(4) 0.034(4) -0.028(3) -0.016(3) 0.027(3)
C17S 0.034(4) 0.093(5) 0.012(3) 0.013(3) -0.002(3) 0.012(4)
C16S 0.036(3) 0.052(3) 0.023(3) 0.013(3) -0.003(2) -0.001(2)
C5 0.087(4) 0.039(2) 0.033(2) 0.0005(18) 0.014(2) 0.025(2)

loop_
_atom_type_symbol
_atom_type_description
_atom_type_scat_dispersion_real
_atom_type_scat_dispersion_imag
_atom_type_scat_source
C C 0.0040 0.0018 'International Tables Vol C Tables 4.2.6.8 and 6.1.1.4'
H H 0.0000 0.0000 'International Tables Vol C Tables 4.2.6.8 and 6.1.1.4'
B B 0.0017 0.0008 'International Tables Vol C Tables 4.2.6.8 and 6.1.1.4'
Fe Fe 0.3647 0.9262 'International Tables Vol C Tables 4.2.6.8 and 6.1.1.4'
N N 0.0074 0.0036 'International Tables Vol C Tables 4.2.6.8 and 6.1.1.4'
O O 0.0129 0.0068 'International Tables Vol C Tables 4.2.6.8 and 6.1.1.4'
Zr Zr -2.1574 0.6341 'International Tables Vol C Tables 4.2.6.8 and 6.1.1.4'

loop_
_geom_angle_atom_site_label_1
_geom_angle_atom_site_label_2
_geom_angle_atom_site_label_3
_geom_angle
_geom_angle_site_symmetry_1
_geom_angle_site_symmetry_3
_geom_angle_publ_flag
O4 Zr1 O2 83.81(9) . . ?
O4 Zr1 N11 99.16(10) . . ?
O4 Zr1 N9 74.45(10) . . ?
O4 Zr1 N7 120.77(10) . . ?
O4 Zr1 O6 83.46(9) . . ?
O4 Zr1 N13 161.23(9) . . ?
O2 Zr1 N11 160.46(10) . . ?
O2 Zr1 N9 123.93(10) . . ?
O2 Zr1 N7 73.14(10) . . ?
O2 Zr1 O6 82.06(9) . . ?
O2 Zr1 N13 94.60(10) . . ?
N11 Zr1 N9 75.16(10) . . ?
N7 Zr1 N11 120.04(10) . . ?
N7 Zr1 N9 75.17(10) . . ?
N7 Zr1 N13 76.14(10) . . ?
O6 Zr1 N11 79.13(10) . . ?
O6 Zr1 N9 142.58(10) . . ?
O6 Zr1 N7 142.07(10) . . ?
O6 Zr1 N13 77.80(9) . . ?
N13 Zr1 N11 76.35(10) . . ?
N13 Zr1 N9 120.75(10) . . ?
N1 Fe1 N4 155.33(12) . . ?
N1 Fe1 N6 111.86(13) . . ?
N1 Fe1 N2 78.47(12) . . ?
N3 Fe1 N1 85.86(13) . . ?
N3 Fe1 N4 78.87(12) . . ?
N3 Fe1 N6 156.66(12) . . ?
N3 Fe1 N2 110.88(12) . . ?
N3 Fe1 N5 87.28(12) . . ?
N4 Fe1 N6 88.58(12) . . ?
N4 Fe1 N2 88.94(12) . . ?
N6 Fe1 N2 88.24(12) . . ?
N5 Fe1 N1 86.50(12) . . ?
N5 Fe1 N4 111.75(12) . . ?
N5 Fe1 N6 79.13(12) . . ?
N5 Fe1 N2 155.21(12) . . ?
N4 O4 Zr1 124.78(19) . . ?
N2 O2 Zr1 124.63(18) . . ?
N3 O3 B1 111.2(2) . . ?
O1 N1 Fe1 123.1(2) . . ?
C1 N1 Fe1 119.4(2) . . ?
C1 N1 O1 116.5(3) . . ?
N1 O1 B1 110.6(2) . . ?
N5 O5 B1 111.3(2) . . ?
O3 N3 Fe1 122.8(2) . . ?
C7 N3 Fe1 118.9(2) . . ?
C7 N3 O3 117.7(3) . . ?
O4 N4 Fe1 126.3(2) . . ?
C8 N4 Fe1 117.1(2) . . ?
C8 N4 O4 115.3(3) . . ?
C42 N11 Zr1 124.1(2) . . ?
C42 N11 C35 107.2(3) . . ?
C35 N11 Zr1 123.6(2) . . ?
O6 N6 Fe1 125.8(2) . . ?
C14 N6 Fe1 117.3(2) . . ?
C14 N6 O6 116.4(3) . . ?
C26 N8 C27 122.0(3) . . ?
C27 N9 Zr1 121.6(2) . . ?
C27 N9 C34 107.6(3) . . ?
C34 N9 Zr1 122.2(2) . . ?
N8 C27 N9 127.7(3) . . ?
N8 C27 C28 122.5(3) . . ?
N9 C27 C28 109.7(3) . . ?
O2 N2 Fe1 125.6(2) . . ?
C2 N2 Fe1 117.7(2) . . ?
C2 N2 O2 116.1(3) . . ?
C19 N14 C50 122.5(3) . . ?
C26 N7 Zr1 121.9(2) . . ?
C26 N7 C19 107.9(3) . . ?
C19 N7 Zr1 122.9(2) . . ?
C42 N12 C43 122.6(3) . . ?
N6 O6 Zr1 123.77(18) . . ?
N2 C2 C3 125.3(3) . . ?
N2 C2 C1 112.1(3) . . ?
C1 C2 C3 122.6(3) . . ?
C50 N13 Zr1 123.9(2) . . ?
C50 N13 C43 107.9(3) . . ?
C43 N13 Zr1 124.7(2) . . ?
C25 C20 C19 106.8(3) . . ?
C25 C20 C21 121.5(3) . . ?
C21 C20 C19 131.7(3) . . ?
C24 C23 C22 121.7(3) . . ?
C6S C5S C4S 119.9(6) . . ?
C20 C25 C26 106.4(3) . . ?
C20 C25 C24 121.1(3) . . ?
C24 C25 C26 132.5(3) . . ?
C1 C6 C5 110.2(3) . . ?
N8 C26 N7 127.9(3) . . ?
N8 C26 C25 122.7(3) . . ?
N7 C26 C25 109.3(3) . . ?
C14 C13 C18 121.7(3) . . ?
N5 C13 C14 111.9(3) . . ?
N5 C13 C18 126.3(3) . . ?
N14 C19 N7 128.2(3) . . ?
N14 C19 C20 122.4(3) . . ?
N7 C19 C20 109.4(3) . . ?
C8 C9 C10 111.3(3) . . ?
C21 C22 C23 121.3(3) . . ?
C45 C44 C43 132.5(3) . . ?
C45 C44 C49 121.0(3) . . ?
C49 C44 C43 106.5(3) . . ?
C46 C45 C44 117.4(3) . . ?
C7 C12 C11 108.6(3) . . ?
N14 C50 N13 127.6(3) . . ?
N14 C50 C49 122.3(3) . . ?
N13 C50 C49 109.9(3) . . ?
C41 C36 C35 106.3(3) . . ?
C37 C36 C41 121.2(3) . . ?
C37 C36 C35 132.5(3) . . ?
C31 C32 C33 117.1(3) . . ?
N11 C42 C41 110.0(3) . . ?
N12 C42 N11 128.2(3) . . ?
N12 C42 C41 121.8(3) . . ?
C7S C12S C11S 120.0(4) . . ?
C48 C47 C46 121.4(3) . . ?
C56 C51 C52 117.5(3) . . ?
C56 C51 B1 121.4(3) . . ?
C52 C51 B1 120.8(3) . . ?
C22 C21 C20 117.1(3) . . ?
C1S C2S C3S 120.1(5) . . ?
C55 C56 C51 121.5(3) . . ?
C9S C10S C11S 119.4(4) . . ?
C37 C38 C39 121.2(3) . . ?
N12 C43 N13 128.0(3) . . ?
N12 C43 C44 122.3(3) . . ?
N13 C43 C44 109.6(3) . . ?
C54 C55 C56 120.0(3) . . ?
N4 C8 C9 123.6(3) . . ?
N4 C8 C7 112.7(3) . . ?
C7 C8 C9 123.7(3) . . ?
C36 C41 C42 106.3(3) . . ?
C40 C41 C36 121.3(3) . . ?
C40 C41 C42 132.4(3) . . ?
C49 C48 C47 117.2(3) . . ?
C41 C40 C39 117.5(3) . . ?
C53 C52 C51 121.6(3) . . ?
C14 C15 C16 111.0(3) . . ?
C38 C37 C36 117.3(3) . . ?
C2S C1S C6S 120.3(5) . . ?
C23 C24 C25 117.2(3) . . ?
C12S C7S C8S 119.9(4) . . ?
C30 C29 C28 117.4(3) . . ?
C2 C3 C4 110.8(3) . . ?
C32 C33 C28 121.3(3) . . ?
C32 C33 C34 132.0(3) . . ?
C28 C33 C34 106.7(3) . . ?
C40 C39 C38 121.4(3) . . ?
C17 C16 C15 111.5(4) . . ?
C7S C8S C9S 119.7(4) . . ?
N6 C14 C13 112.2(3) . . ?
N6 C14 C15 124.1(3) . . ?
C13 C14 C15 123.7(3) . . ?
C29 C28 C27 132.6(3) . . ?
C29 C28 C33 121.2(3) . . ?
C33 C28 C27 106.2(3) . . ?
C10 C11 C12 111.5(3) . . ?
N11 C35 C36 110.1(3) . . ?
N10 C35 N11 127.4(3) . . ?
N10 C35 C36 122.5(3) . . ?
N3 C7 C12 126.1(3) . . ?
N3 C7 C8 111.8(3) . . ?
C8 C7 C12 122.1(3) . . ?
C11 C10 C9 111.5(3) . . ?
C34 N10 C35 122.2(3) . . ?
N1 C1 C2 111.8(3) . . ?
N1 C1 C6 125.9(3) . . ?
C2 C1 C6 122.2(3) . . ?
C29 C30 C31 121.4(3) . . ?
C10S C9S C8S 120.8(4) . . ?
C13 C18 C17 109.4(3) . . ?
C52 C53 C54 119.4(3) . . ?
O8 C57 C54 116.6(3) . . ?
O7 C57 O8 123.5(3) . . ?
O7 C57 C54 119.9(4) . . ?
C45 C46 C47 121.4(3) . . ?
C5 C4 C3 114.4(4) . . ?
O5 N5 Fe1 122.4(2) . . ?
C13 N5 Fe1 118.8(2) . . ?
C13 N5 O5 117.4(3) . . ?
C44 C49 C50 106.1(3) . . ?
C48 C49 C44 121.6(3) . . ?
C48 C49 C50 132.3(3) . . ?
C16 C17 C18 111.6(4) . . ?
C32 C31 C30 121.5(3) . . ?
C10S C11S C12S 120.2(4) . . ?
C2S C3S C4S 118.5(6) . . ?
C5S C6S C1S 120.2(6) . . ?
O3 B1 C51 106.0(3) . . ?
O1 B1 O3 110.4(3) . . ?
O1 B1 O5 110.6(3) . . ?
O1 B1 C51 110.0(3) . . ?
O5 B1 O3 110.3(3) . . ?
O5 B1 C51 109.3(3) . . ?
C55 C54 C53 120.0(3) . . ?
C55 C54 C57 118.8(3) . . ?
C53 C54 C57 121.3(3) . . ?
C5S C4S C3S 121.0(5) . . ?
N9 C34 C33 109.8(3) . . ?
N10 C34 N9 127.9(3) . . ?
N10 C34 C33 122.3(3) . . ?
C15S C14S C13S 121.4(8) . . ?
C16S C15S C14S 119.3(8) . . ?
C17S C18S C13S 121.1(9) . . ?
C14S C13S C18S 115.6(9) . . ?
C18S C17S C16S 122.7(9) . . ?
C17S C16S C15S 119.8(9) . . ?
C4 C5 C6 112.8(4) . . ?

loop_
_geom_bond_atom_site_label_1
_geom_bond_atom_site_label_2
_geom_bond_distance
_geom_bond_site_symmetry_2
_geom_bond_publ_flag
Zr1 O4 2.082(2) . ?
Zr1 O2 2.100(2) . ?
Zr1 N11 2.251(3) . ?
Zr1 N9 2.260(3) . ?
Zr1 N7 2.248(3) . ?
Zr1 O6 2.125(2) . ?
Zr1 N13 2.250(3) . ?
Fe1 N1 1.910(3) . ?
Fe1 N3 1.902(3) . ?
Fe1 N4 1.913(3) . ?
Fe1 N6 1.913(3) . ?
Fe1 N2 1.929(3) . ?
Fe1 N5 1.903(3) . ?
O4 N4 1.357(3) . ?
O2 N2 1.360(3) . ?
O3 N3 1.381(3) . ?
O3 B1 1.508(5) . ?
N1 O1 1.383(3) . ?
N1 C1 1.295(4) . ?
O1 B1 1.484(5) . ?
O5 N5 1.385(3) . ?
O5 B1 1.499(5) . ?
N3 C7 1.295(4) . ?
N4 C8 1.312(4) . ?
N11 C42 1.378(4) . ?
N11 C35 1.381(4) . ?
N6 O6 1.354(3) . ?
N6 C14 1.316(4) . ?
N8 C27 1.329(4) . ?
N8 C26 1.327(4) . ?
N9 C27 1.380(4) . ?
N9 C34 1.380(4) . ?
C27 C28 1.457(5) . ?
O8 C57 1.299(5) . ?
N2 C2 1.311(4) . ?
N14 C19 1.326(4) . ?
N14 C50 1.335(4) . ?
N7 C26 1.375(4) . ?
N7 C19 1.378(4) . ?
N12 C42 1.326(4) . ?
N12 C43 1.332(4) . ?
C2 C3 1.492(4) . ?
C2 C1 1.449(5) . ?
O7 C57 1.246(4) . ?
N13 C50 1.367(4) . ?
N13 C43 1.377(4) . ?
C20 C25 1.394(5) . ?
C20 C19 1.448(4) . ?
C20 C21 1.400(5) . ?
C23 C22 1.395(5) . ?
C23 C24 1.390(5) . ?
C5S C6S 1.368(9) . ?
C5S C4S 1.372(10) . ?
C25 C26 1.457(4) . ?
C25 C24 1.400(5) . ?
C6 C1 1.490(5) . ?
C6 C5 1.529(6) . ?
C13 C14 1.444(4) . ?
C13 C18 1.500(5) . ?
C13 N5 1.296(4) . ?
C9 C8 1.490(5) . ?
C9 C10 1.527(5) . ?
C22 C21 1.393(5) . ?
C44 C45 1.394(5) . ?
C44 C43 1.447(5) . ?
C44 C49 1.405(5) . ?
C45 C46 1.391(5) . ?
C12 C11 1.544(5) . ?
C12 C7 1.507(5) . ?
C50 C49 1.452(5) . ?
C36 C41 1.403(5) . ?
C36 C37 1.393(5) . ?
C36 C35 1.453(5) . ?
C32 C33 1.397(5) . ?
C32 C31 1.385(5) . ?
C42 C41 1.456(5) . ?
C12S C7S 1.384(6) . ?
C12S C11S 1.388(6) . ?
C47 C48 1.393(5) . ?
C47 C46 1.402(5) . ?
C51 C56 1.395(5) . ?
C51 C52 1.397(5) . ?
C51 B1 1.596(5) . ?
C2S C1S 1.382(7) . ?
C2S C3S 1.386(7) . ?
C56 C55 1.391(5) . ?
C10S C9S 1.378(7) . ?
C10S C11S 1.386(6) . ?
C38 C37 1.392(5) . ?
C38 C39 1.402(6) . ?
C55 C54 1.381(5) . ?
C8 C7 1.433(5) . ?
C41 C40 1.387(5) . ?
C48 C49 1.391(5) . ?
C40 C39 1.387(5) . ?
C52 C53 1.394(5) . ?
C15 C16 1.529(5) . ?
C15 C14 1.495(5) . ?
C1S C6S 1.385(7) . ?
C7S C8S 1.382(6) . ?
C29 C28 1.393(5) . ?
C29 C30 1.384(5) . ?
C3 C4 1.525(5) . ?
C33 C28 1.403(5) . ?
C33 C34 1.449(5) . ?
C16 C17 1.517(6) . ?
C8S C9S 1.385(7) . ?
C11 C10 1.521(6) . ?
C35 N10 1.334(4) . ?
N10 C34 1.326(4) . ?
C30 C31 1.404(5) . ?
C18 C17 1.528(5) . ?
C53 C54 1.393(5) . ?
C57 C54 1.482(5) . ?
C4 C5 1.485(6) . ?
C3S C4S 1.402(9) . ?
C14S C15S 1.374(11) . ?
C14S C13S 1.383(11) . ?
C15S C16S 1.370(11) . ?
C18S C13S 1.423(14) . ?
C18S C17S 1.311(15) . ?
C17S C16S 1.323(13) . ?

loop_
_smtbx_masks_void_nr
_smtbx_masks_void_average_x
_smtbx_masks_void_average_y
_smtbx_masks_void_average_z
_smtbx_masks_void_volume
_smtbx_masks_void_count_electrons
_smtbx_masks_void_content
1 0.000 0.500 0.500 53.2 0.0 ?
2 0.500 0.500 1.000 215.6 49.5 ?
3 0.458 0.208 0.319 7.2 0.0 ?
4 0.542 0.792 0.681 7.2 0.0 ?
